data_4000449
_journal_name_full 'Chemistry of Materials'
_journal_paper_doi 10.1021/cm0492989
_journal_year 2004
_chemical_formula_sum 'C19 H16 F3 N O3 S'
_chemical_formula_weight 395.39
_space_group_IT_number 14
_symmetry_cell_setting monoclinic
_symmetry_space_group_name_Hall '-P 2ybc'
_symmetry_space_group_name_H-M 'P 1 21/c 1'
_atom_sites_solution_hydrogens geom
_atom_sites_solution_primary direct
_atom_sites_solution_secondary difmap
_cell_angle_alpha 90.00
_cell_angle_beta 116.656(13)
_cell_angle_gamma 90.00
_cell_formula_units_Z 4
_cell_length_a 12.7486(16)
_cell_length_b 11.4058(15)
_cell_length_c 13.7122(18)
_cell_measurement_temperature 160(2)
_cell_volume 1781.9(4)
_diffrn_ambient_temperature 160(2)
_diffrn_measurement_device 'XCALIBUR KAPPA CCD'
_diffrn_measurement_method omega
_diffrn_radiation_monochromator graphite
_diffrn_radiation_source 'fine-focus sealed tube'
_diffrn_radiation_type MoK\a
_diffrn_radiation_wavelength 0.71073
_diffrn_reflns_av_R_equivalents 0.0813
_diffrn_reflns_av_sigmaI/netI 0.1318
_diffrn_reflns_limit_h_max 16
_diffrn_reflns_limit_h_min -16
_diffrn_reflns_limit_k_max 15
_diffrn_reflns_limit_k_min -15
_diffrn_reflns_limit_l_max 15
_diffrn_reflns_limit_l_min -18
_diffrn_reflns_number 14284
_diffrn_reflns_theta_max 28.22
_diffrn_reflns_theta_min 2.98
_diffrn_standards_decay_% ?
_diffrn_standards_interval_count ?
_diffrn_standards_interval_time ?
_diffrn_standards_number ?
_exptl_absorpt_coefficient_mu 0.232
_exptl_absorpt_correction_T_max 0.877
_exptl_absorpt_correction_T_min 0.593
_exptl_absorpt_correction_type refdelf
_exptl_crystal_colour red
_exptl_crystal_density_diffrn 1.474
_exptl_crystal_density_meas ?
_exptl_crystal_density_method 'not measured'
_exptl_crystal_description 'prism frag'
_exptl_crystal_F_000 816
_exptl_crystal_size_max 0.17
_exptl_crystal_size_mid 0.12
_exptl_crystal_size_min 0.09
_refine_ls_extinction_coef ?
_refine_ls_extinction_method none
_refine_ls_goodness_of_fit_ref 0.947
_refine_ls_hydrogen_treatment mixed
_refine_ls_matrix_type full
_refine_ls_number_parameters 253
_refine_ls_number_reflns 4411
_refine_ls_number_restraints 0
_refine_ls_restrained_S_all 0.947
_refine_ls_R_factor_all 0.1749
_refine_ls_R_factor_gt 0.0698
_refine_ls_shift/su_max 0.000
_refine_ls_shift/su_mean 0.000
_refine_ls_structure_factor_coef Fsqd
_refine_ls_weighting_details 'calc w=1/[\s^2^(Fo^2^)+(0.0613P)^2^+0.0000P] where P=(Fo^2^+2Fc^2^)/3'
_refine_ls_weighting_scheme calc
_refine_ls_wR_factor_gt 0.1358
_refine_ls_wR_factor_ref 0.1723
_reflns_number_gt 1893
_reflns_number_total 4411
_reflns_threshold_expression >2sigma(I)
_cod_original_sg_symbol_H-M P21/c
_cod_database_code 4000449

loop_
_symmetry_equiv_pos_as_xyz
'x, y, z'
'-x, y+1/2, -z+1/2'
'-x, -y, -z'
'x, -y-1/2, z-1/2'

loop_
_atom_site_label
_atom_site_type_symbol
_atom_site_fract_x
_atom_site_fract_y
_atom_site_fract_z
_atom_site_U_iso_or_equiv
_atom_site_adp_type
_atom_site_occupancy
_atom_site_symmetry_multiplicity
_atom_site_calc_flag
_atom_site_refinement_flags
_atom_site_disorder_assembly
_atom_site_disorder_group
N1 N 0.3120(3) -0.2996(3) 0.2712(2) 0.0284(7) Uani 1 1 d . . .
C1 C -0.0148(3) 0.0141(4) 0.1139(3) 0.0308(9) Uani 1 1 d . . .
C2 C -0.1241(3) 0.0746(3) 0.0631(3) 0.0281(9) Uani 1 1 d . . .
C3 C -0.1376(3) 0.1982(3) 0.0503(3) 0.0280(9) Uani 1 1 d . . .
C4 C -0.0493(3) 0.2805(3) 0.0828(3) 0.0298(9) Uani 1 1 d . . .
H4 H 0.0266 0.2508 0.1170 0.036 Uiso 1 1 calc R . .
C5 C -0.0577(4) 0.4024(3) 0.0716(3) 0.0358(10) Uani 1 1 d . . .
H5 H 0.0133 0.4425 0.0999 0.043 Uiso 1 1 calc R . .
C6 C -0.1570(3) 0.4712(4) 0.0243(3) 0.0369(10) Uani 1 1 d . . .
H6 H -0.1426 0.5511 0.0240 0.044 Uiso 1 1 calc R . .
C7 C -0.2736(3) 0.4412(3) -0.0224(3) 0.0356(10) Uani 1 1 d . . .
H7 H -0.3269 0.5027 -0.0493 0.043 Uiso 1 1 calc R . .
C8 C -0.3212(3) 0.3294(4) -0.0340(3) 0.0325(10) Uani 1 1 d . . .
H8 H -0.4028 0.3265 -0.0665 0.039 Uiso 1 1 calc R . .
C9 C -0.2660(3) 0.2225(4) -0.0047(3) 0.0307(9) Uani 1 1 d . . .
C10 C -0.3218(3) 0.1128(4) -0.0231(3) 0.0363(10) Uani 1 1 d . . .
H10 H -0.4026 0.1010 -0.0569 0.044 Uiso 1 1 calc R . .
C11 C -0.2382(3) 0.0251(3) 0.0168(3) 0.0333(10) Uani 1 1 d . . .
H11 H -0.2545 -0.0547 0.0137 0.040 Uiso 1 1 calc R . .
C12 C -0.0030(4) -0.1020(3) 0.1326(3) 0.0325(9) Uani 1 1 d . . .
C13 C 0.1070(3) -0.1673(3) 0.1825(3) 0.0280(9) Uani 1 1 d . . .
C14 C 0.2183(3) -0.1156(3) 0.2184(3) 0.0310(9) Uani 1 1 d . . .
H14 H 0.2243 -0.0350 0.2125 0.037 Uiso 1 1 calc R . .
C15 C 0.3169(3) -0.1823(3) 0.2616(3) 0.0320(9) Uani 1 1 d . . .
H15 H 0.3896 -0.1462 0.2853 0.038 Uiso 1 1 calc R . .
C16 C 0.2073(3) -0.3528(3) 0.2386(3) 0.0325(9) Uani 1 1 d . . .
H16 H 0.2040 -0.4337 0.2454 0.039 Uiso 1 1 calc R . .
C17 C 0.1053(3) -0.2885(3) 0.1954(3) 0.0312(9) Uani 1 1 d . . .
H17 H 0.0338 -0.3265 0.1743 0.037 Uiso 1 1 calc R . .
C18 C 0.4197(3) -0.3707(4) 0.3174(3) 0.0400(10) Uani 1 1 d . . .
H18A H 0.4423 -0.3855 0.3932 0.060 Uiso 1 1 calc R . .
H18B H 0.4815 -0.3291 0.3104 0.060 Uiso 1 1 calc R . .
H18C H 0.4055 -0.4438 0.2789 0.060 Uiso 1 1 calc R . .
H1 H 0.058(3) 0.058(3) 0.136(2) 0.023(9) Uiso 1 1 d . . .
H12 H -0.076(3) -0.154(3) 0.109(3) 0.025(9) Uiso 1 1 d . . .
C100 C 0.3215(4) 0.2088(5) 0.3528(4) 0.0514(12) Uani 1 1 d . . .
F1 F 0.2182(2) 0.1780(3) 0.3477(2) 0.0892(11) Uani 1 1 d . . .
F2 F 0.3847(2) 0.1096(2) 0.3730(2) 0.0785(10) Uani 1 1 d . . .
F3 F 0.3766(3) 0.2733(3) 0.4392(2) 0.0939(11) Uani 1 1 d . . .
S1 S 0.30428(8) 0.27901(10) 0.22996(8) 0.0354(3) Uani 1 1 d . . .
O1 O 0.2514(3) 0.1908(3) 0.1508(3) 0.0643(10) Uani 1 1 d . . .
O2 O 0.2287(2) 0.3759(3) 0.2218(3) 0.0588(9) Uani 1 1 d . . .
O3 O 0.4221(2) 0.3122(3) 0.2522(2) 0.0545(9) Uani 1 1 d . . .

loop_
_atom_site_aniso_label
_atom_site_aniso_U_11
_atom_site_aniso_U_22
_atom_site_aniso_U_33
_atom_site_aniso_U_23
_atom_site_aniso_U_13
_atom_site_aniso_U_12
N1 0.0382(19) 0.0258(19) 0.0219(16) -0.0003(14) 0.0141(15) 0.0037(15)
C1 0.036(2) 0.030(2) 0.030(2) -0.0018(18) 0.0186(19) -0.0023(19)
C2 0.038(2) 0.026(2) 0.0265(19) 0.0035(17) 0.0195(18) 0.0081(18)
C3 0.029(2) 0.036(2) 0.0224(19) -0.0016(17) 0.0142(16) 0.0022(18)
C4 0.0272(19) 0.036(2) 0.027(2) -0.0029(19) 0.0125(16) 0.0029(19)
C5 0.043(2) 0.028(2) 0.034(2) -0.0002(19) 0.015(2) -0.003(2)
C6 0.045(3) 0.030(2) 0.033(2) -0.0062(19) 0.016(2) -0.001(2)
C7 0.044(2) 0.032(2) 0.032(2) 0.0047(19) 0.018(2) 0.017(2)
C8 0.026(2) 0.048(3) 0.026(2) -0.0025(19) 0.0128(17) 0.002(2)
C9 0.029(2) 0.043(2) 0.0208(19) 0.0004(19) 0.0122(16) 0.006(2)
C10 0.029(2) 0.046(3) 0.032(2) -0.011(2) 0.0122(18) -0.008(2)
C11 0.041(2) 0.026(2) 0.040(2) -0.0049(19) 0.025(2) -0.0056(19)
C12 0.040(2) 0.028(2) 0.033(2) -0.0023(19) 0.019(2) -0.002(2)
C13 0.041(2) 0.027(2) 0.0206(19) 0.0011(17) 0.0179(18) 0.0038(18)
C14 0.039(2) 0.024(2) 0.029(2) -0.0056(18) 0.0148(19) 0.0031(19)
C15 0.034(2) 0.026(2) 0.033(2) -0.0051(18) 0.0136(19) -0.0043(18)
C16 0.049(3) 0.025(2) 0.025(2) 0.0017(17) 0.0179(19) -0.002(2)
C17 0.035(2) 0.031(2) 0.027(2) 0.0043(18) 0.0134(18) 0.0020(19)
C18 0.038(2) 0.040(3) 0.041(2) 0.005(2) 0.017(2) 0.011(2)
C100 0.034(2) 0.068(4) 0.049(3) 0.009(3) 0.016(2) -0.002(3)
F1 0.0483(17) 0.138(3) 0.090(2) 0.042(2) 0.0391(17) -0.0024(19)
F2 0.0516(17) 0.0574(19) 0.107(2) 0.0385(18) 0.0182(16) 0.0094(15)
F3 0.080(2) 0.153(3) 0.0398(17) -0.0214(19) 0.0188(16) -0.003(2)
S1 0.0292(5) 0.0346(6) 0.0392(6) -0.0023(5) 0.0125(5) -0.0022(5)
O1 0.070(2) 0.059(2) 0.063(2) -0.0277(18) 0.0286(18) -0.0074(18)
O2 0.0413(17) 0.0322(17) 0.084(2) 0.0043(17) 0.0117(17) 0.0131(15)
O3 0.0374(17) 0.063(2) 0.065(2) 0.0047(17) 0.0248(16) -0.0059(16)
